data_2200196
loop_
_publ_author_name
'Lynn, Matthew A.'
'Selby, Hugh D.'
'Carducci, Michael D.'
'Bruck, Michael A.'
'Grittini, Carina'
'Lichtenberger, Dennis L.'

_publ_section_title Tetrakis[\m-<i>N</i>,<i>N</i>'-bis(4-chlorophenyl)formamidinato-<i>N</i>:<i>N</i>']dimolybdenum(II)
_journal_issue 2
_journal_name_full 'Acta Crystallographica Section E'
_journal_page_first m57
_journal_page_last m58
_journal_paper_doi 10.1107/S1600536800021139
_journal_volume 57
_journal_year 2001
_chemical_formula_analytical 'C52 H36 Cl8 Mo2 N8'
_chemical_formula_iupac '[Mo2 (C13 H9 Cl2 N2)4]'
_chemical_formula_moiety 'C52 H36 Cl8 Mo2 N8'
_chemical_formula_structural '(C13 H9 Cl2 N2)4 Mo2'
_chemical_formula_sum 'C52 H36 Cl8 Mo2 N8'
_chemical_formula_weight 1248.37
_chemical_name_systematic
;
tetrakis-(N,N-di-(4-Cl-phenyl)formamidinato)dimolybdenum(II)
;
_space_group_IT_number 2
_symmetry_cell_setting triclinic
_symmetry_space_group_name_Hall '-P 1'
_symmetry_space_group_name_H-M 'P -1'
_audit_creation_method SHELXL-97
_cell_angle_alpha 106.61(3)
_cell_angle_beta 92.04(3)
_cell_angle_gamma 114.55(3)
_cell_formula_units_Z 1
_cell_length_a 10.347(2)
_cell_length_b 11.496(2)
_cell_length_c 12.569(3)
_cell_measurement_reflns_used 25
_cell_measurement_temperature 296.0(10)
_cell_measurement_theta_max 23
_cell_measurement_theta_min 20
_cell_volume 1282.6(6)
_computing_cell_refinement 'CAD-4 Operations Manual'
_computing_data_collection 'CAD-4 Operations Manual (Enraf-Nonius, 1977)'
_computing_data_reduction 'MolEN (Fair, 1990)'
_computing_molecular_graphics 'SHELXTL (Bruker, 1997)'
_computing_publication_material SHELXTL
_computing_structure_refinement 'SHELXL97 (Sheldrick, 1997)'
_computing_structure_solution 'SHELXS97 (Sheldrick, 1990)'
_diffrn_ambient_temperature 23.0(10)
_diffrn_measured_fraction_theta_full 25.0
_diffrn_measured_fraction_theta_max 25.0
_diffrn_measurement_device_type 'Enraf-Nonius CAD-4'
_diffrn_measurement_method \w-2\q
_diffrn_radiation_monochromator graphite
_diffrn_radiation_source 'fine-focus sealed tube'
_diffrn_radiation_type MoK\a
_diffrn_radiation_wavelength .71073
_diffrn_reflns_av_R_equivalents .0000
_diffrn_reflns_av_sigmaI/netI .0159
_diffrn_reflns_limit_h_max 12
_diffrn_reflns_limit_h_min 0
_diffrn_reflns_limit_k_max 12
_diffrn_reflns_limit_k_min -13
_diffrn_reflns_limit_l_max 14
_diffrn_reflns_limit_l_min -14
_diffrn_reflns_number 4498
_diffrn_reflns_theta_full 25.0
_diffrn_reflns_theta_max 25.0
_diffrn_reflns_theta_min 1.7
_diffrn_standards_decay_% .1
_diffrn_standards_interval_time 60
_diffrn_standards_number 3
_exptl_absorpt_coefficient_mu .951
_exptl_absorpt_correction_T_max .833
_exptl_absorpt_correction_T_min .744
_exptl_absorpt_correction_type '\y scan'
_exptl_absorpt_process_details '(North et al., 1968)'
_exptl_crystal_colour yellow
_exptl_crystal_density_diffrn 1.616
_exptl_crystal_density_method 'not measured'
_exptl_crystal_description block
_exptl_crystal_F_000 624
_exptl_crystal_size_max .33
_exptl_crystal_size_mid .33
_exptl_crystal_size_min .20
_refine_diff_density_max .44
_refine_diff_density_min -.50
_refine_ls_extinction_method none
_refine_ls_goodness_of_fit_ref 1.081
_refine_ls_hydrogen_treatment constr
_refine_ls_matrix_type full
_refine_ls_number_constraints 0
_refine_ls_number_parameters 316
_refine_ls_number_reflns 4498
_refine_ls_number_restraints 0
_refine_ls_restrained_S_all 1.081
_refine_ls_R_factor_all .0266
_refine_ls_R_factor_gt .0236
_refine_ls_shift/su_max .001
_refine_ls_shift/su_mean .000
_refine_ls_structure_factor_coef Fsqd
_refine_ls_weighting_details 'calc w = 1/[\s^2^(Fo^2^)+(0.0330P)^2^+0.5743P] where P = (Fo^2^+2Fc^2^)/3'
_refine_ls_weighting_scheme calc
_refine_ls_wR_factor_ref .0644
_reflns_number_gt 4196
_reflns_number_total 4498
_reflns_threshold_expression I>2\s(I)
_cod_data_source_file ob6009.cif
_cod_data_source_block I
_cod_depositor_comments
;
The following automatic conversions were performed:
'_symmetry_cell_setting' value 'Triclinic' changed to 'triclinic'
according to '/home/saulius/struct/CIF-dictionaries/cif_core.dic'
dictionary named 'cif_core.dic' version 2.4.1 from 2010-06-29.

Automatic conversion script
Id: cif_fix_enum 1527 2010-12-29 10:47:43Z saulius 

The following automatic conversions were performed:

'_symmetry_cell_setting' value 'Triclinic' changed to 'triclinic'
according to /home/saulius/struct/CIF-dictionaries/cif_core.dic
dictionary named 'cif_core.dic' version 2.4.1 from 2010-06-29.

Automatic conversion script
Id: cif_fix_values 1715 2011-07-08 13:25:40Z adriana 
;
_cod_original_cell_volume 1282.7(4)
_cod_database_code 2200196
_cod_database_fobs_code 2200196

loop_
_symmetry_equiv_pos_as_xyz
'x, y, z'
'-x, -y, -z'

loop_
_atom_site_label
_atom_site_fract_x
_atom_site_fract_y
_atom_site_fract_z
_atom_site_U_iso_or_equiv
_atom_site_adp_type
_atom_site_calc_flag
_atom_site_refinement_flags
_atom_site_occupancy
_atom_site_disorder_assembly
_atom_site_disorder_group
_atom_site_type_symbol
Mo1 -.090740(17) .440239(17) -.063783(13) .03207(7) Uani d . 1 . . Mo
Cl1 -.30161(11) -.18371(9) -.54433(7) .0947(3) Uani d . 1 . . Cl
Cl3 -.24097(15) .16068(11) -.66765(7) .1148(4) Uani d . 1 . . Cl
N3 .02354(19) .49800(18) -.19250(14) .0392(4) Uani d . 1 . . N
N1 -.04335(19) .26818(18) -.10847(15) .0398(4) Uani d . 1 . . N
C2 .1618(2) .5846(2) -.16174(18) .0415(5) Uani d . 1 . . C
H2 .2160 .6096 -.2159 .050 Uiso calc R 1 . . H
C1 .0668(2) .2794(2) -.04261(18) .0430(5) Uani d . 1 . . C
H1 .0875 .2058 -.0540 .052 Uiso calc R 1 . . H
C11 -.1042(2) .1557(2) -.20989(18) .0407(5) Uani d . 1 . . C
C31 -.0335(2) .4263(2) -.30878(17) .0411(5) Uani d . 1 . . C
C12 -.0216(3) .1010(3) -.2711(2) .0577(6) Uani d . 1 . . C
H12A .0763 .1358 -.2436 .069 Uiso calc R 1 . . H
C35 -.2438(3) .2988(3) -.4557(2) .0635(7) Uani d . 1 . . C
H35A -.3423 .2664 -.4791 .076 Uiso calc R 1 . . H
C15 -.3099(3) -.0021(3) -.3560(2) .0613(7) Uani d . 1 . . C
H15A -.4074 -.0367 -.3848 .074 Uiso calc R 1 . . H
C16 -.2492(3) .1013(2) -.2538(2) .0521(6) Uani d . 1 . . C
H16A -.3070 .1350 -.2137 .063 Uiso calc R 1 . . H
C13 -.0831(3) -.0044(3) -.3722(2) .0647(7) Uani d . 1 . . C
H13A -.0272 -.0417 -.4112 .078 Uiso calc R 1 . . H
C32 .0471(3) .3923(3) -.3859(2) .0638(7) Uani d . 1 . . C
H32A .1451 .4217 -.3630 .077 Uiso calc R 1 . . H
C34 -.1614(4) .2674(3) -.5297(2) .0642(8) Uani d . 1 . . C
C33 -.0164(4) .3150(3) -.4971(2) .0761(9) Uani d . 1 . . C
H33A .0394 .2955 -.5493 .091 Uiso calc R 1 . . H
C36 -.1803(3) .3790(3) -.3459(2) .0523(6) Uani d . 1 . . C
H36A -.2364 .4020 -.2955 .063 Uiso calc R 1 . . H
C14 -.2258(3) -.0536(3) -.4147(2) .0599(7) Uani d . 1 . . C
Cl4 .84649(7) 1.02265(7) .06607(7) .0712(2) Uani d . 1 . . Cl
Cl2 .56040(8) .40108(10) .38273(7) .0755(2) Uani d . 1 . . Cl
N4 .22380(18) .63630(18) -.05369(14) .0377(4) Uani d . 1 . . N
N2 .14781(19) .39444(18) .03926(15) .0408(4) Uani d . 1 . . N
C41 .3708(2) .7349(2) -.02570(18) .0377(4) Uani d . 1 . . C
C21 .2465(2) .3908(2) .11889(18) .0388(5) Uani d . 1 . . C
C43 .5978(2) .8462(2) .1048(2) .0475(5) Uani d . 1 . . C
H43A .6511 .8597 .1721 .057 Uiso calc R 1 . . H
C26 .3940(3) .4623(3) .1259(2) .0482(5) Uani d . 1 . . C
H26A .4286 .5078 .0749 .058 Uiso calc R 1 . . H
C25 .4901(3) .4667(3) .2075(2) .0526(6) Uani d . 1 . . C
H25A .5890 .5156 .2120 .063 Uiso calc R 1 . . H
C22 .1980(3) .3224(3) .1944(2) .0541(6) Uani d . 1 . . C
H22A .0993 .2736 .1905 .065 Uiso calc R 1 . . H
C42 .4518(2) .7577(2) .07538(19) .0419(5) Uani d . 1 . . C
H42A .4071 .7125 .1243 .050 Uiso calc R 1 . . H
C46 .4384(3) .8104(2) -.0931(2) .0478(5) Uani d . 1 . . C
H46A .3851 .8023 -.1582 .057 Uiso calc R 1 . . H
C23 .2935(3) .3252(3) .2754(2) .0598(7) Uani d . 1 . . C
H23A .2597 .2778 .3253 .072 Uiso calc R 1 . . H
C44 .6622(2) .9136(2) .0326(2) .0468(5) Uani d . 1 . . C
C24 .4388(3) .3986(3) .2818(2) .0488(5) Uani d . 1 . . C
C45 .5837(3) .8974(2) -.0648(2) .0532(6) Uani d . 1 . . C
H45A .6285 .9452 -.1121 .064 Uiso calc R 1 . . H

loop_
_atom_site_aniso_label
_atom_site_aniso_U_11
_atom_site_aniso_U_22
_atom_site_aniso_U_33
_atom_site_aniso_U_12
_atom_site_aniso_U_13
_atom_site_aniso_U_23
Mo1 .02872(10) .03397(11) .02740(10) .01083(7) .00068(6) .00676(7)
Cl1 .1102(7) .0721(5) .0520(4) .0181(5) .0033(4) -.0141(4)
Cl3 .1781(11) .1075(7) .0414(4) .0783(8) -.0351(5) -.0163(4)
N3 .0369(9) .0430(10) .0302(9) .0127(8) .0012(7) .0099(8)
N1 .0418(10) .0363(9) .0358(9) .0156(8) .0032(8) .0073(7)
C2 .0399(12) .0431(12) .0344(11) .0128(10) .0071(9) .0116(9)
C1 .0480(13) .0413(12) .0406(12) .0221(10) .0068(10) .0114(10)
C11 .0479(12) .0336(11) .0355(11) .0151(10) .0052(9) .0091(9)
C31 .0468(12) .0406(11) .0306(10) .0147(10) .0024(9) .0118(9)
C12 .0559(15) .0579(15) .0504(14) .0256(13) .0066(12) .0056(12)
C35 .0676(17) .0636(17) .0465(15) .0255(14) -.0163(13) .0086(13)
C15 .0542(15) .0538(15) .0530(15) .0119(12) -.0024(12) .0052(12)
C16 .0498(14) .0478(13) .0472(13) .0186(11) .0064(11) .0042(11)
C13 .078(2) .0611(16) .0506(15) .0344(15) .0167(14) .0054(13)
C32 .0559(16) .0771(19) .0451(14) .0268(14) .0078(12) .0054(13)
C34 .096(2) .0546(15) .0320(12) .0341(15) -.0129(13) .0024(11)
C33 .096(2) .087(2) .0397(14) .0454(19) .0168(15) .0046(14)
C36 .0509(14) .0570(15) .0392(12) .0202(12) -.0011(10) .0090(11)
C14 .0798(19) .0408(13) .0385(13) .0142(13) .0062(13) .0036(10)
Cl4 .0366(3) .0564(4) .0962(5) .0032(3) .0119(3) .0173(4)
Cl2 .0620(4) .1122(6) .0685(4) .0472(4) .0014(3) .0409(4)
N4 .0312(9) .0401(9) .0337(9) .0107(7) .0028(7) .0092(7)
N2 .0406(10) .0420(10) .0384(10) .0195(8) .0017(8) .0101(8)
C41 .0337(10) .0358(11) .0382(11) .0133(9) .0071(9) .0079(9)
C21 .0402(11) .0390(11) .0383(11) .0210(9) .0045(9) .0095(9)
C43 .0366(12) .0473(13) .0497(13) .0143(10) .0009(10) .0107(11)
C26 .0453(13) .0601(15) .0512(13) .0277(11) .0170(11) .0278(12)
C25 .0342(11) .0623(15) .0649(16) .0214(11) .0083(11) .0264(13)
C22 .0360(12) .0592(15) .0687(16) .0144(11) .0077(11) .0340(13)
C42 .0360(11) .0423(12) .0405(12) .0119(9) .0065(9) .0125(10)
C46 .0492(13) .0433(12) .0432(12) .0130(10) .0037(10) .0156(10)
C23 .0520(15) .0763(18) .0669(17) .0286(14) .0146(12) .0456(15)
C44 .0337(11) .0352(11) .0601(15) .0097(9) .0117(10) .0080(10)
C24 .0451(13) .0604(15) .0473(13) .0290(11) .0035(10) .0191(11)
C45 .0535(14) .0412(12) .0555(15) .0098(11) .0173(12) .0192(11)

loop_
_atom_type_symbol
_atom_type_description
_atom_type_scat_dispersion_real
_atom_type_scat_dispersion_imag
_atom_type_scat_source
C C .0033 .0016 'International Tables Vol C Tables 4.2.6.8 and 6.1.1.4'
H H .0000 .0000 'International Tables Vol C Tables 4.2.6.8 and 6.1.1.4'
N N .0061 .0033 'International Tables Vol C Tables 4.2.6.8 and 6.1.1.4'
Cl Cl .1484 .1585 'International Tables Vol C Tables 4.2.6.8 and 6.1.1.4'
Mo Mo -1.6832 .6857 'International Tables Vol C Tables 4.2.6.8 and 6.1.1.4'

loop_
_geom_angle_atom_site_label_1
_geom_angle_atom_site_label_2
_geom_angle_atom_site_label_3
_geom_angle_site_symmetry_1
_geom_angle_site_symmetry_3
_geom_angle
_geom_angle_publ_flag
Mo1 Mo1 N3 2_565 . 93.63(5) yes
Mo1 Mo1 N1 2_565 . 93.78(6) yes
N3 Mo1 N1 . . 86.82(7) ?
Mo1 Mo1 N2 2_565 2_565 91.62(6) yes
N3 Mo1 N2 . 2_565 89.16(7) ?
N1 Mo1 N2 . 2_565 173.45(6) ?
Mo1 Mo1 N4 2_565 2_565 91.91(5) yes
N3 Mo1 N4 . 2_565 174.15(6) ?
N1 Mo1 N4 . 2_565 90.92(7) ?
N2 Mo1 N4 2_565 2_565 92.58(7) ?
C2 N3 C31 . . 118.96(19) ?
C2 N3 Mo1 . . 117.38(14) ?
C31 N3 Mo1 . . 122.17(14) ?
C1 N1 C11 . . 117.59(19) ?
C1 N1 Mo1 . . 115.89(15) ?
C11 N1 Mo1 . . 125.77(14) ?
N3 C2 N4 . . 120.3(2) ?
N2 C1 N1 . . 120.5(2) ?
C16 C11 C12 . . 117.8(2) ?
C16 C11 N1 . . 119.8(2) ?
C12 C11 N1 . . 122.4(2) ?
C32 C31 C36 . . 118.0(2) ?
C32 C31 N3 . . 123.2(2) ?
C36 C31 N3 . . 118.6(2) ?
C13 C12 C11 . . 120.9(3) ?
C34 C35 C36 . . 119.4(3) ?
C14 C15 C16 . . 119.7(3) ?
C15 C16 C11 . . 121.3(2) ?
C14 C13 C12 . . 119.9(3) ?
C31 C32 C33 . . 120.7(3) ?
C35 C34 C33 . . 121.0(2) ?
C35 C34 Cl3 . . 120.1(2) ?
C33 C34 Cl3 . . 118.9(2) ?
C34 C33 C32 . . 119.7(3) ?
C35 C36 C31 . . 121.1(3) ?
C13 C14 C15 . . 120.4(2) ?
C13 C14 Cl1 . . 119.7(2) ?
C15 C14 Cl1 . . 119.9(2) ?
C2 N4 C41 . . 117.33(18) ?
C2 N4 Mo1 . 2_565 116.63(14) ?
C41 N4 Mo1 . 2_565 126.04(14) ?
C1 N2 C21 . . 116.80(19) ?
C1 N2 Mo1 . 2_565 117.87(15) ?
C21 N2 Mo1 . 2_565 123.95(14) ?
C46 C41 C42 . . 117.8(2) ?
C46 C41 N4 . . 123.8(2) ?
C42 C41 N4 . . 118.39(19) ?
C22 C21 C26 . . 118.5(2) ?
C22 C21 N2 . . 121.1(2) ?
C26 C21 N2 . . 120.4(2) ?
C44 C43 C42 . . 118.7(2) ?
C25 C26 C21 . . 120.8(2) ?
C24 C25 C26 . . 119.4(2) ?
C23 C22 C21 . . 121.1(2) ?
C43 C42 C41 . . 121.5(2) ?
C45 C46 C41 . . 120.8(2) ?
C24 C23 C22 . . 119.3(2) ?
C45 C44 C43 . . 121.0(2) ?
C45 C44 Cl4 . . 119.39(19) ?
C43 C44 Cl4 . . 119.6(2) ?
C23 C24 C25 . . 121.0(2) ?
C23 C24 Cl2 . . 119.7(2) ?
C25 C24 Cl2 . . 119.35(19) ?
C44 C45 C46 . . 120.1(2) ?

loop_
_geom_bond_atom_site_label_1
_geom_bond_atom_site_label_2
_geom_bond_site_symmetry_2
_geom_bond_distance
_geom_bond_publ_flag
Mo1 Mo1 2_565 2.0899(12) yes
Mo1 N3 . 2.1342(19) yes
Mo1 N1 . 2.1585(18) yes
Mo1 N2 2_565 2.1602(18) yes
Mo1 N4 2_565 2.1751(18) yes
Cl1 C14 . 1.746(3) ?
Cl3 C34 . 1.741(3) ?
N3 C2 . 1.320(3) ?
N3 C31 . 1.418(3) ?
N1 C1 . 1.323(3) ?
N1 C11 . 1.420(3) ?
C2 N4 . 1.330(3) ?
C1 N2 . 1.323(3) ?
C11 C16 . 1.382(3) ?
C11 C12 . 1.391(3) ?
C31 C32 . 1.378(3) ?
C31 C36 . 1.393(3) ?
C12 C13 . 1.381(4) ?
C35 C34 . 1.358(4) ?
C35 C36 . 1.376(3) ?
C15 C14 . 1.369(4) ?
C15 C16 . 1.381(4) ?
C13 C14 . 1.366(4) ?
C32 C33 . 1.383(4) ?
C34 C33 . 1.365(5) ?
Cl4 C44 . 1.744(2) ?
Cl2 C24 . 1.741(2) ?
N4 C41 . 1.422(3) ?
N4 Mo1 2_565 2.1751(18) ?
N2 C21 . 1.426(3) ?
N2 Mo1 2_565 2.1602(18) ?
C41 C46 . 1.385(3) ?
C41 C42 . 1.392(3) ?
C21 C22 . 1.380(3) ?
C21 C26 . 1.386(3) ?
C43 C44 . 1.372(3) ?
C43 C42 . 1.387(3) ?
C26 C25 . 1.377(3) ?
C25 C24 . 1.370(3) ?
C22 C23 . 1.377(3) ?
C46 C45 . 1.377(3) ?
C23 C24 . 1.370(4) ?
C44 C45 . 1.367(4) ?
